data_4324104
loop_
_publ_author_name
'Julia B. H. Strautmann'
'Carl-Georg Freiherr von Richthofen'
'Gabriele Heinze-Br\"uckner'
'Serena DeBeer'
'Eberhard Bothe'
'Eckhard Bill'
'Thomas Weyherm\"uller'
'Anja Stammler'
'Hartmut B\"ogge'
'Thorsten Glaser'

_publ_contact_author_address
;     Fakult\"at f. Chemie
      Universit\"at Bielefeld
      33501 Bielefeld
      Germany
;
_publ_contact_author_email thorsten.glaser@uni-bielefeld.de
_publ_contact_author_fax '49 521 106 6003'
_publ_contact_author_name 'Prof. Dr. T. Glaser'
_publ_contact_author_phone '49 521 106 6105'
_publ_section_title
;
 Molecular and Electronic Structures of Dinuclear Iron Complexes
 Incorporating Strongly Electron-Donating Ligands: Implications for the
 Generation of the One- and Two-Electron Oxidized Forms
;
_journal_name_full 'Inorganic Chemistry'
_journal_page_first 155
_journal_page_last 171
_journal_paper_doi 10.1021/ic101535y
_journal_volume 50
_journal_year 2011
_chemical_formula_sum 'C37 H38 Cl10 Fe2 N4 O5'
_chemical_formula_weight 1084.91
_chemical_name_systematic
; 
 ? 
;
_space_group_IT_number 2
_symmetry_cell_setting triclinic
_symmetry_space_group_name_Hall '-P 1'
_symmetry_space_group_name_H-M 'P -1'
_atom_sites_solution_hydrogens geom
_atom_sites_solution_primary direct
_atom_sites_solution_secondary difmap
_audit_creation_method SHELXL-97
_cell_angle_alpha 73.1190(10)
_cell_angle_beta 81.3800(10)
_cell_angle_gamma 88.6120(10)
_cell_formula_units_Z 2
_cell_length_a 10.8501(8)
_cell_length_b 13.3748(10)
_cell_length_c 17.3645(13)
_cell_measurement_reflns_used 7241
_cell_measurement_temperature 183(2)
_cell_measurement_theta_max 26.97
_cell_measurement_theta_min 2.42
_cell_volume 2383.6(3)
_computing_cell_refinement 'SAINT (Bruker AXS, 2001)'
_computing_data_collection 'SMART (Bruker AXS, 2001)'
_computing_data_reduction 'SAINT (Bruker AXS, 2001)'
_computing_molecular_graphics 'DIAMOND 2.1 (Crystal Impact, 2001)'
_computing_publication_material 'SHELXL-97 (Sheldrick, 1997)'
_computing_structure_refinement 'SHELXL-97 (Sheldrick, 1997)'
_computing_structure_solution 'SHELXS-97 (Sheldrick, 1997)'
_diffrn_ambient_temperature 183(2)
_diffrn_measured_fraction_theta_full 0.981
_diffrn_measured_fraction_theta_max 0.981
_diffrn_measurement_device_type 'Bruker AXS SMART 1K'
_diffrn_measurement_method omega-scan
_diffrn_radiation_monochromator graphite
_diffrn_radiation_source 'fine-focus sealed tube'
_diffrn_radiation_type MoK\a
_diffrn_radiation_wavelength 0.71073
_diffrn_reflns_av_R_equivalents 0.0395
_diffrn_reflns_av_sigmaI/netI 0.0451
_diffrn_reflns_limit_h_max 13
_diffrn_reflns_limit_h_min -13
_diffrn_reflns_limit_k_max 16
_diffrn_reflns_limit_k_min -17
_diffrn_reflns_limit_l_max 22
_diffrn_reflns_limit_l_min -21
_diffrn_reflns_number 24365
_diffrn_reflns_theta_full 27.01
_diffrn_reflns_theta_max 27.01
_diffrn_reflns_theta_min 1.59
_diffrn_standards_decay_% 0
_diffrn_standards_interval_count 0
_diffrn_standards_interval_time 0
_diffrn_standards_number 0
_exptl_absorpt_coefficient_mu 1.212
_exptl_absorpt_correction_T_max 0.8486
_exptl_absorpt_correction_T_min 0.6833
_exptl_absorpt_correction_type multi-scan
_exptl_absorpt_process_details 'SADABS 2.10 (Bruker AXS, 2003)'
_exptl_crystal_colour brown
_exptl_crystal_density_diffrn 1.512
_exptl_crystal_density_method 'not measured'
_exptl_crystal_description plates
_exptl_crystal_F_000 1100
_exptl_crystal_size_max 0.34
_exptl_crystal_size_mid 0.30
_exptl_crystal_size_min 0.14
_refine_diff_density_max 1.911
_refine_diff_density_min -1.055
_refine_diff_density_rms 0.148
_refine_ls_extinction_method none
_refine_ls_goodness_of_fit_ref 1.118
_refine_ls_hydrogen_treatment noref
_refine_ls_matrix_type full
_refine_ls_number_parameters 541
_refine_ls_number_reflns 10203
_refine_ls_number_restraints 17
_refine_ls_restrained_S_all 1.118
_refine_ls_R_factor_all 0.0700
_refine_ls_R_factor_gt 0.0611
_refine_ls_shift/su_max 0.001
_refine_ls_shift/su_mean 0.000
_refine_ls_structure_factor_coef Fsqd
_refine_ls_weighting_details 'calc w=1/[\s^2^(Fo^2^)+(0.0993P)^2^+3.6462P] where P=(Fo^2^+2Fc^2^)/3'
_refine_ls_weighting_scheme calc
_refine_ls_wR_factor_gt 0.1713
_refine_ls_wR_factor_ref 0.1812
_reflns_number_gt 8700
_reflns_number_total 10203
_reflns_threshold_expression >2sigma(I)
_cod_data_source_file ic101535y_si_002_5.cif
_cod_data_source_block gl1593
_cod_database_code 4324104

loop_
_symmetry_equiv_pos_as_xyz
'x, y, z'
'-x, -y, -z'

loop_
_atom_site_label
_atom_site_type_symbol
_atom_site_fract_x
_atom_site_fract_y
_atom_site_fract_z
_atom_site_U_iso_or_equiv
_atom_site_adp_type
_atom_site_occupancy
_atom_site_symmetry_multiplicity
_atom_site_calc_flag
_atom_site_refinement_flags
_atom_site_disorder_assembly
_atom_site_disorder_group
Fe1 Fe 0.57640(4) 0.51825(4) 0.33934(3) 0.02289(14) Uani 1 1 d . . .
Fe2 Fe 0.51342(4) 0.56026(4) 0.13943(3) 0.02190(13) Uani 1 1 d . . .
Cl4 Cl 0.02919(13) 0.19714(11) 0.53230(10) 0.0682(4) Uani 1 1 d . . .
Cl8 Cl 0.33946(12) 0.02803(8) 0.17915(9) 0.0572(3) Uani 1 1 d . . .
Cl3 Cl 0.16893(9) 0.60070(8) 0.39537(6) 0.0375(2) Uani 1 1 d . . .
Cl1 Cl 0.57527(9) 0.87356(8) 0.31244(6) 0.0382(2) Uani 1 1 d . . .
Cl6 Cl 0.80294(9) 1.06905(8) 0.04475(7) 0.0407(2) Uani 1 1 d . . .
Cl5 Cl 0.91531(9) 0.68350(8) 0.02101(7) 0.0425(2) Uani 1 1 d . . .
Cl7 Cl 0.74677(9) 0.26965(8) 0.14541(7) 0.0437(3) Uani 1 1 d . . .
Cl2 Cl 1.05947(11) 0.91868(11) 0.18086(10) 0.0621(4) Uani 1 1 d . . .
O1 O 0.6280(2) 0.6462(2) 0.35279(16) 0.0317(6) Uani 1 1 d . . .
O2 O 0.4225(2) 0.52143(19) 0.41017(16) 0.0296(5) Uani 1 1 d . . .
O4 O 0.5723(2) 0.44285(19) 0.10207(16) 0.0310(5) Uani 1 1 d . . .
O3 O 0.6407(2) 0.6461(2) 0.06293(16) 0.0310(5) Uani 1 1 d . . .
O5 O 0.5336(2) 0.5256(2) 0.24338(15) 0.0305(5) Uani 1 1 d . . .
N1 N 0.7824(3) 0.4871(2) 0.30479(19) 0.0294(6) Uani 1 1 d . . .
N2 N 0.5835(3) 0.3509(2) 0.40078(18) 0.0288(6) Uani 1 1 d . . .
N3 N 0.4063(3) 0.7073(2) 0.14102(18) 0.0271(6) Uani 1 1 d . . .
N4 N 0.3220(3) 0.5084(2) 0.13950(18) 0.0264(6) Uani 1 1 d . . .
C1 C 0.7173(3) 0.8176(3) 0.2898(2) 0.0304(7) Uani 1 1 d . . .
C2 C 0.8175(4) 0.8824(3) 0.2492(2) 0.0357(8) Uani 1 1 d . . .
H2A H 0.8085 0.9561 0.2319 0.043 Uiso 1 1 calc R . .
C3 C 0.9321(4) 0.8378(3) 0.2341(3) 0.0396(9) Uani 1 1 d . . .
C4 C 0.9470(4) 0.7309(3) 0.2610(3) 0.0387(9) Uani 1 1 d . . .
H4A H 1.0262 0.7015 0.2510 0.046 Uiso 1 1 calc R . .
C5 C 0.8445(4) 0.6667(3) 0.3028(2) 0.0325(8) Uani 1 1 d . . .
C6 C 0.7259(3) 0.7072(3) 0.3161(2) 0.0299(7) Uani 1 1 d . . .
C7 C 0.8599(3) 0.5502(3) 0.3375(2) 0.0332(8) Uani 1 1 d . . .
H7A H 0.9486 0.5332 0.3252 0.040 Uiso 1 1 calc R . .
H7B H 0.8372 0.5307 0.3974 0.040 Uiso 1 1 calc R . .
C8 C 0.8046(4) 0.3738(3) 0.3418(3) 0.0359(8) Uani 1 1 d . . .
H8A H 0.8909 0.3646 0.3544 0.043 Uiso 1 1 calc R . .
H8B H 0.7948 0.3348 0.3025 0.043 Uiso 1 1 calc R . .
C9 C 0.7141(4) 0.3306(3) 0.4183(3) 0.0373(9) Uani 1 1 d . . .
H9A H 0.7257 0.2545 0.4400 0.045 Uiso 1 1 calc R . .
H9B H 0.7299 0.3641 0.4600 0.045 Uiso 1 1 calc R . .
C10 C 0.8194(4) 0.5133(4) 0.2148(2) 0.0381(9) Uani 1 1 d . . .
H10A H 0.9081 0.4994 0.2024 0.057 Uiso 1 1 calc R . .
H10B H 0.8043 0.5873 0.1898 0.057 Uiso 1 1 calc R . .
H10C H 0.7700 0.4703 0.1931 0.057 Uiso 1 1 calc R . .
C11 C 0.5519(4) 0.2896(3) 0.3477(3) 0.0394(9) Uani 1 1 d . . .
H11A H 0.5565 0.2149 0.3756 0.059 Uiso 1 1 calc R . .
H11B H 0.6111 0.3075 0.2970 0.059 Uiso 1 1 calc R . .
H11C H 0.4673 0.3059 0.3353 0.059 Uiso 1 1 calc R . .
C12 C 0.4982(4) 0.3181(3) 0.4803(2) 0.0325(8) Uani 1 1 d . . .
H12A H 0.5244 0.3543 0.5177 0.039 Uiso 1 1 calc R . .
H12B H 0.5055 0.2420 0.5052 0.039 Uiso 1 1 calc R . .
C13 C 0.2079(3) 0.4702(3) 0.4342(2) 0.0290(7) Uani 1 1 d . . .
C14 C 0.1152(4) 0.3949(3) 0.4631(2) 0.0362(8) Uani 1 1 d . . .
H14A H 0.0303 0.4130 0.4610 0.043 Uiso 1 1 calc R . .
C15 C 0.1471(4) 0.2929(4) 0.4951(3) 0.0428(10) Uani 1 1 d . . .
C16 C 0.2709(4) 0.2652(3) 0.4995(3) 0.0394(9) Uani 1 1 d . . .
H16A H 0.2914 0.1942 0.5218 0.047 Uiso 1 1 calc R . .
C17 C 0.3647(4) 0.3422(3) 0.4710(2) 0.0323(8) Uani 1 1 d . . .
C18 C 0.3351(3) 0.4471(3) 0.4364(2) 0.0281(7) Uani 1 1 d . . .
C19 C 0.8036(3) 0.7733(3) 0.0389(2) 0.0307(7) Uani 1 1 d . . .
C20 C 0.8439(4) 0.8725(3) 0.0342(2) 0.0333(8) Uani 1 1 d . . .
H20A H 0.9301 0.8909 0.0231 0.040 Uiso 1 1 calc R . .
C21 C 0.7536(4) 0.9448(3) 0.0461(2) 0.0314(8) Uani 1 1 d . . .
C22 C 0.6289(4) 0.9207(3) 0.0582(2) 0.0327(8) Uani 1 1 d . . .
H22A H 0.5692 0.9720 0.0643 0.039 Uiso 1 1 calc R . .
C23 C 0.5894(3) 0.8208(3) 0.0615(2) 0.0302(7) Uani 1 1 d . . .
C24 C 0.6779(3) 0.7431(3) 0.0558(2) 0.0288(7) Uani 1 1 d . . .
C25 C 0.4545(3) 0.7948(3) 0.0676(2) 0.0309(8) Uani 1 1 d . . .
H25A H 0.4416 0.7758 0.0183 0.037 Uiso 1 1 calc R . .
H25B H 0.4053 0.8578 0.0687 0.037 Uiso 1 1 calc R . .
C26 C 0.2722(3) 0.6872(3) 0.1419(2) 0.0321(8) Uani 1 1 d . . .
H26A H 0.2335 0.7525 0.1132 0.039 Uiso 1 1 calc R . .
H26B H 0.2294 0.6642 0.1988 0.039 Uiso 1 1 calc R . .
C27 C 0.2568(3) 0.6044(3) 0.1010(2) 0.0324(8) Uani 1 1 d . . .
H27A H 0.1671 0.5881 0.1054 0.039 Uiso 1 1 calc R . .
H27B H 0.2914 0.6306 0.0426 0.039 Uiso 1 1 calc R . .
C28 C 0.4212(4) 0.7400(3) 0.2144(2) 0.0353(8) Uani 1 1 d . . .
H28A H 0.3744 0.8038 0.2136 0.053 Uiso 1 1 calc R . .
H28B H 0.5097 0.7535 0.2141 0.053 Uiso 1 1 calc R . .
H28C H 0.3893 0.6843 0.2636 0.053 Uiso 1 1 calc R . .
C29 C 0.2609(4) 0.4580(3) 0.2241(2) 0.0352(8) Uani 1 1 d . . .
H29A H 0.1761 0.4353 0.2232 0.053 Uiso 1 1 calc R . .
H29B H 0.2576 0.5081 0.2557 0.053 Uiso 1 1 calc R . .
H29C H 0.3088 0.3972 0.2490 0.053 Uiso 1 1 calc R . .
C30 C 0.3179(4) 0.4342(3) 0.0897(2) 0.0293(7) Uani 1 1 d . . .
H30A H 0.3514 0.4703 0.0323 0.035 Uiso 1 1 calc R . .
H30B H 0.2300 0.4140 0.0918 0.035 Uiso 1 1 calc R . .
C31 C 0.5882(3) 0.2576(3) 0.1436(2) 0.0311(8) Uani 1 1 d . . .
C32 C 0.5344(4) 0.1590(3) 0.1623(2) 0.0351(8) Uani 1 1 d . . .
H32A H 0.5827 0.0981 0.1776 0.042 Uiso 1 1 calc R . .
C33 C 0.4090(4) 0.1510(3) 0.1582(3) 0.0361(8) Uani 1 1 d . . .
C34 C 0.3366(4) 0.2390(3) 0.1367(2) 0.0335(8) Uani 1 1 d . . .
H34A H 0.2504 0.2318 0.1346 0.040 Uiso 1 1 calc R . .
C35 C 0.3911(4) 0.3371(3) 0.1185(2) 0.0286(7) Uani 1 1 d . . .
C36 C 0.5186(3) 0.3495(3) 0.1217(2) 0.0264(7) Uani 1 1 d . . .
C1L C -0.027(2) 0.094(2) 0.3104(19) 0.180(11) Uiso 0.50 1 d PD . .
H1L1 H -0.0348 0.0951 0.2540 0.215 Uiso 0.50 1 calc PR . .
H1L2 H 0.0155 0.0283 0.3342 0.215 Uiso 0.50 1 calc PR . .
Cl9 Cl -0.1693(4) 0.0818(3) 0.3603(3) 0.0931(12) Uani 0.50 1 d PDU . .
Cl10 Cl 0.0729(5) 0.1952(3) 0.3032(4) 0.145(3) Uani 0.50 1 d PDU . .
C2L C 0.3381(13) 0.0291(11) 0.4015(9) 0.079(4) Uiso 0.50 1 d PD . .
H2L1 H 0.2782 0.0839 0.4087 0.095 Uiso 0.50 1 calc PR . .
H2L2 H 0.3884 0.0553 0.3469 0.095 Uiso 0.50 1 calc PR . .
Cl11 Cl 0.2589(4) -0.0780(3) 0.4056(2) 0.0964(13) Uani 0.50 1 d PD . .
Cl12 Cl 0.4393(5) 0.0072(3) 0.4772(3) 0.1005(12) Uani 0.50 1 d PD . .

loop_
_atom_site_aniso_label
_atom_site_aniso_U_11
_atom_site_aniso_U_22
_atom_site_aniso_U_33
_atom_site_aniso_U_23
_atom_site_aniso_U_13
_atom_site_aniso_U_12
Fe1 0.0232(2) 0.0239(3) 0.0209(2) -0.00421(18) -0.00651(18) 0.00690(18)
Fe2 0.0235(2) 0.0209(2) 0.0212(2) -0.00478(18) -0.00623(18) 0.00515(18)
Cl4 0.0527(7) 0.0499(7) 0.0918(11) -0.0086(7) 0.0010(7) -0.0199(6)
Cl8 0.0555(7) 0.0254(5) 0.0859(9) -0.0090(5) -0.0089(6) -0.0052(4)
Cl3 0.0289(4) 0.0378(5) 0.0398(5) -0.0029(4) -0.0047(4) 0.0093(4)
Cl1 0.0327(5) 0.0330(5) 0.0490(6) -0.0129(4) -0.0056(4) 0.0082(4)
Cl6 0.0382(5) 0.0285(5) 0.0548(6) -0.0110(4) -0.0065(4) -0.0015(4)
Cl5 0.0319(5) 0.0386(5) 0.0549(6) -0.0149(4) 0.0017(4) 0.0080(4)
Cl7 0.0343(5) 0.0406(5) 0.0648(7) -0.0260(5) -0.0141(4) 0.0107(4)
Cl2 0.0389(6) 0.0519(7) 0.0853(10) -0.0135(6) 0.0113(6) -0.0126(5)
O1 0.0280(13) 0.0311(13) 0.0359(14) -0.0126(11) 0.0012(10) 0.0026(10)
O2 0.0253(12) 0.0266(12) 0.0339(13) -0.0055(10) -0.0018(10) 0.0043(10)
O4 0.0304(13) 0.0234(12) 0.0396(15) -0.0116(11) -0.0014(11) 0.0029(10)
O3 0.0324(13) 0.0241(12) 0.0341(14) -0.0082(10) 0.0021(10) 0.0013(10)
O5 0.0341(13) 0.0333(13) 0.0237(12) -0.0045(10) -0.0123(10) 0.0109(11)
N1 0.0272(15) 0.0306(16) 0.0311(16) -0.0077(13) -0.0111(12) 0.0100(12)
N2 0.0310(16) 0.0293(15) 0.0244(14) -0.0041(12) -0.0071(12) 0.0090(12)
N3 0.0261(14) 0.0223(14) 0.0299(15) -0.0018(12) -0.0065(11) 0.0052(11)
N4 0.0275(15) 0.0260(14) 0.0257(14) -0.0065(12) -0.0073(11) 0.0076(11)
C1 0.0267(17) 0.0320(19) 0.0334(19) -0.0102(15) -0.0069(14) 0.0047(14)
C2 0.039(2) 0.0321(19) 0.035(2) -0.0065(16) -0.0072(16) 0.0007(16)
C3 0.0280(19) 0.039(2) 0.048(2) -0.0091(18) -0.0020(16) -0.0049(16)
C4 0.0244(18) 0.045(2) 0.047(2) -0.0150(19) -0.0040(16) 0.0034(16)
C5 0.0308(18) 0.038(2) 0.0296(18) -0.0088(15) -0.0094(14) 0.0044(15)
C6 0.0298(18) 0.0329(18) 0.0276(17) -0.0106(14) -0.0014(14) -0.0028(14)
C7 0.0271(18) 0.038(2) 0.036(2) -0.0096(16) -0.0122(14) 0.0094(15)
C8 0.0328(19) 0.0323(19) 0.043(2) -0.0104(17) -0.0098(16) 0.0140(15)
C9 0.036(2) 0.034(2) 0.040(2) -0.0046(16) -0.0138(16) 0.0138(16)
C10 0.033(2) 0.051(2) 0.0300(19) -0.0119(17) -0.0031(15) 0.0077(17)
C11 0.048(2) 0.037(2) 0.036(2) -0.0145(17) -0.0076(17) 0.0076(17)
C12 0.038(2) 0.0301(18) 0.0244(17) -0.0005(14) -0.0045(14) 0.0072(15)
C13 0.0305(18) 0.0303(18) 0.0239(17) -0.0045(14) -0.0044(13) 0.0034(14)
C14 0.0315(19) 0.046(2) 0.0291(19) -0.0095(17) -0.0008(15) -0.0064(16)
C15 0.041(2) 0.044(2) 0.040(2) -0.0073(18) -0.0004(17) -0.0130(18)
C16 0.049(2) 0.032(2) 0.034(2) -0.0030(16) -0.0058(17) -0.0025(17)
C17 0.0354(19) 0.0352(19) 0.0246(17) -0.0056(15) -0.0057(14) 0.0035(15)
C18 0.0282(17) 0.0322(18) 0.0238(16) -0.0082(14) -0.0037(13) 0.0026(14)
C19 0.0289(18) 0.0308(18) 0.0319(19) -0.0091(15) -0.0039(14) 0.0067(14)
C20 0.0288(18) 0.0329(19) 0.035(2) -0.0061(15) -0.0036(15) 0.0004(15)
C21 0.0342(19) 0.0261(17) 0.0327(19) -0.0069(14) -0.0049(15) 0.0022(14)
C22 0.0335(19) 0.0268(18) 0.037(2) -0.0069(15) -0.0063(15) 0.0060(15)
C23 0.0318(18) 0.0286(17) 0.0277(17) -0.0037(14) -0.0063(14) 0.0035(14)
C24 0.0318(18) 0.0271(17) 0.0257(17) -0.0061(14) -0.0025(13) 0.0020(14)
C25 0.0324(18) 0.0273(17) 0.0282(18) 0.0008(14) -0.0082(14) 0.0076(14)
C26 0.0254(17) 0.0268(17) 0.042(2) -0.0083(15) -0.0031(15) 0.0071(14)
C27 0.0270(17) 0.0316(19) 0.037(2) -0.0053(15) -0.0118(15) 0.0087(14)
C28 0.045(2) 0.0292(18) 0.0324(19) -0.0092(15) -0.0085(16) 0.0094(16)
C29 0.035(2) 0.037(2) 0.0294(19) -0.0058(16) -0.0006(15) 0.0016(16)
C30 0.0366(19) 0.0275(17) 0.0258(17) -0.0076(14) -0.0119(14) 0.0050(14)
C31 0.0318(18) 0.0312(18) 0.0322(19) -0.0108(15) -0.0085(14) 0.0071(15)
C32 0.042(2) 0.0251(17) 0.039(2) -0.0087(15) -0.0093(16) 0.0077(15)
C33 0.044(2) 0.0223(17) 0.039(2) -0.0050(15) -0.0052(17) -0.0012(15)
C34 0.036(2) 0.0298(19) 0.036(2) -0.0097(15) -0.0073(15) 0.0012(15)
C35 0.0363(19) 0.0273(17) 0.0233(16) -0.0081(13) -0.0070(14) 0.0052(14)
C36 0.0354(18) 0.0217(16) 0.0223(16) -0.0067(13) -0.0045(13) 0.0031(13)
Cl9 0.113(3) 0.0604(18) 0.118(3) -0.046(2) -0.021(2) 0.0359(19)
Cl10 0.150(4) 0.064(2) 0.168(5) -0.016(3) 0.101(4) 0.015(2)
Cl11 0.074(2) 0.099(3) 0.082(2) 0.024(2) -0.0038(17) -0.0045(19)
Cl12 0.121(3) 0.063(2) 0.114(3) -0.017(2) -0.025(3) 0.007(2)

loop_
_atom_type_symbol
_atom_type_description
_atom_type_scat_dispersion_real
_atom_type_scat_dispersion_imag
_atom_type_scat_source
C C 0.0033 0.0016 'International Tables Vol C Tables 4.2.6.8 and 6.1.1.4'
H H 0.0000 0.0000 'International Tables Vol C Tables 4.2.6.8 and 6.1.1.4'
N N 0.0061 0.0033 'International Tables Vol C Tables 4.2.6.8 and 6.1.1.4'
O O 0.0106 0.0060 'International Tables Vol C Tables 4.2.6.8 and 6.1.1.4'
Cl Cl 0.1484 0.1585 'International Tables Vol C Tables 4.2.6.8 and 6.1.1.4'
Fe Fe 0.3463 0.8444 'International Tables Vol C Tables 4.2.6.8 and 6.1.1.4'

loop_
_geom_angle_atom_site_label_1
_geom_angle_atom_site_label_2
_geom_angle_atom_site_label_3
_geom_angle
_geom_angle_site_symmetry_1
_geom_angle_site_symmetry_3
_geom_angle_publ_flag
O5 Fe1 O1 116.03(12) . . ?
O5 Fe1 O2 105.79(12) . . ?
O1 Fe1 O2 89.77(11) . . ?
O5 Fe1 N2 104.77(12) . . ?
O1 Fe1 N2 138.08(12) . . ?
O2 Fe1 N2 88.10(11) . . ?
O5 Fe1 N1 95.68(11) . . ?
O1 Fe1 N1 87.52(11) . . ?
O2 Fe1 N1 157.22(11) . . ?
N2 Fe1 N1 78.99(11) . . ?
O5 Fe1 Fe2 6.85(9) . . ?
O1 Fe1 Fe2 109.69(8) . . ?
O2 Fe1 Fe2 109.17(8) . . ?
N2 Fe1 Fe2 110.49(8) . . ?
N1 Fe1 Fe2 93.00(8) . . ?
O5 Fe2 O3 116.85(12) . . ?
O5 Fe2 O4 105.29(12) . . ?
O3 Fe2 O4 89.46(11) . . ?
O5 Fe2 N4 105.36(12) . . ?
O3 Fe2 N4 136.83(12) . . ?
O4 Fe2 N4 87.82(11) . . ?
O5 Fe2 N3 95.44(11) . . ?
O3 Fe2 N3 88.18(11) . . ?
O4 Fe2 N3 157.80(12) . . ?
N4 Fe2 N3 78.95(11) . . ?
O5 Fe2 Fe1 6.83(9) . . ?
O3 Fe2 Fe1 110.57(9) . . ?
O4 Fe2 Fe1 108.73(8) . . ?
N4 Fe2 Fe1 111.05(8) . . ?
N3 Fe2 Fe1 92.73(8) . . ?
C6 O1 Fe1 130.3(2) . . ?
C18 O2 Fe1 126.2(2) . . ?
C36 O4 Fe2 127.2(2) . . ?
C24 O3 Fe2 129.6(2) . . ?
Fe1 O5 Fe2 166.32(18) . . ?
C7 N1 C10 109.2(3) . . ?
C7 N1 C8 109.2(3) . . ?
C10 N1 C8 108.7(3) . . ?
C7 N1 Fe1 109.3(2) . . ?
C10 N1 Fe1 111.9(2) . . ?
C8 N1 Fe1 108.4(2) . . ?
C11 N2 C9 110.7(3) . . ?
C11 N2 C12 109.2(3) . . ?
C9 N2 C12 107.6(3) . . ?
C11 N2 Fe1 110.3(2) . . ?
C9 N2 Fe1 106.2(2) . . ?
C12 N2 Fe1 112.8(2) . . ?
C26 N3 C28 109.1(3) . . ?
C26 N3 C25 109.9(3) . . ?
C28 N3 C25 107.6(3) . . ?
C26 N3 Fe2 109.1(2) . . ?
C28 N3 Fe2 111.0(2) . . ?
C25 N3 Fe2 110.0(2) . . ?
C27 N4 C29 111.3(3) . . ?
C27 N4 C30 107.9(3) . . ?
C29 N4 C30 109.2(3) . . ?
C27 N4 Fe2 105.4(2) . . ?
C29 N4 Fe2 110.3(2) . . ?
C30 N4 Fe2 112.7(2) . . ?
C2 C1 C6 122.8(3) . . ?
C2 C1 Cl1 118.5(3) . . ?
C6 C1 Cl1 118.6(3) . . ?
C1 C2 C3 118.5(4) . . ?
C1 C2 H2A 120.8 . . ?
C3 C2 H2A 120.8 . . ?
C4 C3 C2 121.2(4) . . ?
C4 C3 Cl2 119.7(3) . . ?
C2 C3 Cl2 119.1(3) . . ?
C3 C4 C5 119.3(4) . . ?
C3 C4 H4A 120.3 . . ?
C5 C4 H4A 120.3 . . ?
C4 C5 C6 121.7(4) . . ?
C4 C5 C7 120.4(3) . . ?
C6 C5 C7 117.9(3) . . ?
O1 C6 C5 121.8(4) . . ?
O1 C6 C1 121.9(3) . . ?
C5 C6 C1 116.3(3) . . ?
N1 C7 C5 113.1(3) . . ?
N1 C7 H7A 109.0 . . ?
C5 C7 H7A 109.0 . . ?
N1 C7 H7B 109.0 . . ?
C5 C7 H7B 109.0 . . ?
H7A C7 H7B 107.8 . . ?
N1 C8 C9 110.5(3) . . ?
N1 C8 H8A 109.5 . . ?
C9 C8 H8A 109.5 . . ?
N1 C8 H8B 109.5 . . ?
C9 C8 H8B 109.5 . . ?
H8A C8 H8B 108.1 . . ?
N2 C9 C8 109.8(3) . . ?
N2 C9 H9A 109.7 . . ?
C8 C9 H9A 109.7 . . ?
N2 C9 H9B 109.7 . . ?
C8 C9 H9B 109.7 . . ?
H9A C9 H9B 108.2 . . ?
N1 C10 H10A 109.5 . . ?
N1 C10 H10B 109.5 . . ?
H10A C10 H10B 109.5 . . ?
N1 C10 H10C 109.5 . . ?
H10A C10 H10C 109.5 . . ?
H10B C10 H10C 109.5 . . ?
N2 C11 H11A 109.5 . . ?
N2 C11 H11B 109.5 . . ?
H11A C11 H11B 109.5 . . ?
N2 C11 H11C 109.5 . . ?
H11A C11 H11C 109.5 . . ?
H11B C11 H11C 109.5 . . ?
N2 C12 C17 112.4(3) . . ?
N2 C12 H12A 109.1 . . ?
C17 C12 H12A 109.1 . . ?
N2 C12 H12B 109.1 . . ?
C17 C12 H12B 109.1 . . ?
H12A C12 H12B 107.9 . . ?
C14 C13 C18 122.6(4) . . ?
C14 C13 Cl3 119.6(3) . . ?
C18 C13 Cl3 117.8(3) . . ?
C15 C14 C13 118.9(4) . . ?
C15 C14 H14A 120.5 . . ?
C13 C14 H14A 120.5 . . ?
C14 C15 C16 121.2(4) . . ?
C14 C15 Cl4 119.0(3) . . ?
C16 C15 Cl4 119.8(4) . . ?
C15 C16 C17 119.6(4) . . ?
C15 C16 H16A 120.2 . . ?
C17 C16 H16A 120.2 . . ?
C16 C17 C18 120.4(4) . . ?
C16 C17 C12 121.8(4) . . ?
C18 C17 C12 117.7(3) . . ?
O2 C18 C17 121.3(3) . . ?
O2 C18 C13 121.5(3) . . ?
C17 C18 C13 117.2(3) . . ?
C20 C19 C24 122.8(3) . . ?
C20 C19 Cl5 118.2(3) . . ?
C24 C19 Cl5 119.0(3) . . ?
C19 C20 C21 117.7(3) . . ?
C19 C20 H20A 121.1 . . ?
C21 C20 H20A 121.1 . . ?
C22 C21 C20 121.6(4) . . ?
C22 C21 Cl6 120.0(3) . . ?
C20 C21 Cl6 118.4(3) . . ?
C21 C22 C23 120.1(3) . . ?
C21 C22 H22A 119.9 . . ?
C23 C22 H22A 119.9 . . ?
C22 C23 C24 120.0(3) . . ?
C22 C23 C25 121.3(3) . . ?
C24 C23 C25 118.6(3) . . ?
O3 C24 C19 122.1(3) . . ?
O3 C24 C23 120.4(3) . . ?
C19 C24 C23 117.4(3) . . ?
C23 C25 N3 113.8(3) . . ?
C23 C25 H25A 108.8 . . ?
N3 C25 H25A 108.8 . . ?
C23 C25 H25B 108.8 . . ?
N3 C25 H25B 108.8 . . ?
H25A C25 H25B 107.7 . . ?
N3 C26 C27 110.3(3) . . ?
N3 C26 H26A 109.6 . . ?
C27 C26 H26A 109.6 . . ?
N3 C26 H26B 109.6 . . ?
C27 C26 H26B 109.6 . . ?
H26A C26 H26B 108.1 . . ?
N4 C27 C26 110.4(3) . . ?
N4 C27 H27A 109.6 . . ?
C26 C27 H27A 109.6 . . ?
N4 C27 H27B 109.6 . . ?
C26 C27 H27B 109.6 . . ?
H27A C27 H27B 108.1 . . ?
N3 C28 H28A 109.5 . . ?
N3 C28 H28B 109.5 . . ?
H28A C28 H28B 109.5 . . ?
N3 C28 H28C 109.5 . . ?
H28A C28 H28C 109.5 . . ?
H28B C28 H28C 109.5 . . ?
N4 C29 H29A 109.5 . . ?
N4 C29 H29B 109.5 . . ?
H29A C29 H29B 109.5 . . ?
N4 C29 H29C 109.5 . . ?
H29A C29 H29C 109.5 . . ?
H29B C29 H29C 109.5 . . ?
N4 C30 C35 112.9(3) . . ?
N4 C30 H30A 109.0 . . ?
C35 C30 H30A 109.0 . . ?
N4 C30 H30B 109.0 . . ?
C35 C30 H30B 109.0 . . ?
H30A C30 H30B 107.8 . . ?
C32 C31 C36 122.1(3) . . ?
C32 C31 Cl7 119.4(3) . . ?
C36 C31 Cl7 118.5(3) . . ?
C33 C32 C31 118.5(4) . . ?
C33 C32 H32A 120.7 . . ?
C31 C32 H32A 120.7 . . ?
C32 C33 C34 121.6(4) . . ?
C32 C33 Cl8 119.6(3) . . ?
C34 C33 Cl8 118.8(3) . . ?
C35 C34 C33 119.4(4) . . ?
C35 C34 H34A 120.3 . . ?
C33 C34 H34A 120.3 . . ?
C34 C35 C36 121.2(3) . . ?
C34 C35 C30 120.9(3) . . ?
C36 C35 C30 117.7(3) . . ?
O4 C36 C35 121.7(3) . . ?
O4 C36 C31 121.1(3) . . ?
C35 C36 C31 117.1(3) . . ?
Cl9 C1L Cl10 123.0(18) . . ?
Cl9 C1L H1L1 106.6 . . ?
Cl10 C1L H1L1 106.6 . . ?
Cl9 C1L H1L2 106.6 . . ?
Cl10 C1L H1L2 106.6 . . ?
H1L1 C1L H1L2 106.5 . . ?
Cl11 C2L Cl12 113.1(8) . . ?
Cl11 C2L H2L1 109.0 . . ?
Cl12 C2L H2L1 109.0 . . ?
Cl11 C2L H2L2 109.0 . . ?
Cl12 C2L H2L2 109.0 . . ?
H2L1 C2L H2L2 107.8 . . ?
Cl12 Cl12 C2L 163.6(7) 2_656 . ?

loop_
_geom_bond_atom_site_label_1
_geom_bond_atom_site_label_2
_geom_bond_distance
_geom_bond_site_symmetry_2
_geom_bond_publ_flag
Fe1 O5 1.771(2) . ?
Fe1 O1 1.902(3) . ?
Fe1 O2 1.927(3) . ?
Fe1 N2 2.187(3) . ?
Fe1 N1 2.287(3) . ?
Fe1 Fe2 3.5202(7) . ?
Fe2 O5 1.774(2) . ?
Fe2 O3 1.905(3) . ?
Fe2 O4 1.927(3) . ?
Fe2 N4 2.205(3) . ?
Fe2 N3 2.265(3) . ?
Cl4 C15 1.745(4) . ?
Cl8 C33 1.743(4) . ?
Cl3 C13 1.745(4) . ?
Cl1 C1 1.739(4) . ?
Cl6 C21 1.751(4) . ?
Cl5 C19 1.744(4) . ?
Cl7 C31 1.738(4) . ?
Cl2 C3 1.745(4) . ?
O1 C6 1.317(4) . ?
O2 C18 1.322(4) . ?
O4 C36 1.320(4) . ?
O3 C24 1.334(4) . ?
N1 C7 1.482(5) . ?
N1 C10 1.492(5) . ?
N1 C8 1.494(5) . ?
N2 C11 1.479(5) . ?
N2 C9 1.496(5) . ?
N2 C12 1.497(5) . ?
N3 C26 1.483(5) . ?
N3 C28 1.494(5) . ?
N3 C25 1.494(4) . ?
N4 C27 1.482(4) . ?
N4 C29 1.485(5) . ?
N4 C30 1.499(4) . ?
C1 C2 1.375(5) . ?
C1 C6 1.418(5) . ?
C2 C3 1.389(6) . ?
C2 H2A 0.9500 . ?
C3 C4 1.383(6) . ?
C4 C5 1.394(6) . ?
C4 H4A 0.9500 . ?
C5 C6 1.397(5) . ?
C5 C7 1.514(5) . ?
C7 H7A 0.9900 . ?
C7 H7B 0.9900 . ?
C8 C9 1.501(6) . ?
C8 H8A 0.9900 . ?
C8 H8B 0.9900 . ?
C9 H9A 0.9900 . ?
C9 H9B 0.9900 . ?
C10 H10A 0.9800 . ?
C10 H10B 0.9800 . ?
C10 H10C 0.9800 . ?
C11 H11A 0.9800 . ?
C11 H11B 0.9800 . ?
C11 H11C 0.9800 . ?
C12 C17 1.498(5) . ?
C12 H12A 0.9900 . ?
C12 H12B 0.9900 . ?
C13 C14 1.372(5) . ?
C13 C18 1.410(5) . ?
C14 C15 1.372(6) . ?
C14 H14A 0.9500 . ?
C15 C16 1.392(6) . ?
C16 C17 1.396(6) . ?
C16 H16A 0.9500 . ?
C17 C18 1.406(5) . ?
C19 C20 1.383(5) . ?
C19 C24 1.396(5) . ?
C20 C21 1.395(5) . ?
C20 H20A 0.9500 . ?
C21 C22 1.369(5) . ?
C22 C23 1.396(5) . ?
C22 H22A 0.9500 . ?
C23 C24 1.412(5) . ?
C23 C25 1.494(5) . ?
C25 H25A 0.9900 . ?
C25 H25B 0.9900 . ?
C26 C27 1.502(5) . ?
C26 H26A 0.9900 . ?
C26 H26B 0.9900 . ?
C27 H27A 0.9900 . ?
C27 H27B 0.9900 . ?
C28 H28A 0.9800 . ?
C28 H28B 0.9800 . ?
C28 H28C 0.9800 . ?
C29 H29A 0.9800 . ?
C29 H29B 0.9800 . ?
C29 H29C 0.9800 . ?
C30 C35 1.503(5) . ?
C30 H30A 0.9900 . ?
C30 H30B 0.9900 . ?
C31 C32 1.385(5) . ?
C31 C36 1.414(5) . ?
C32 C33 1.381(6) . ?
C32 H32A 0.9500 . ?
C33 C34 1.389(6) . ?
C34 C35 1.384(5) . ?
C34 H34A 0.9500 . ?
C35 C36 1.408(5) . ?
C1L Cl9 1.64(3) . ?
C1L Cl10 1.73(3) . ?
C1L H1L1 0.9900 . ?
C1L H1L2 0.9900 . ?
C2L Cl11 1.666(14) . ?
C2L Cl12 1.793(14) . ?
C2L H2L1 0.9900 . ?
C2L H2L2 0.9900 . ?
Cl12 Cl12 1.616(9) 2_656 ?
